data_7005242
loop_
_publ_author_name
'Bennett, Martin A.'
'Byrnes, Matthew J.'
'Willis, Anthony C.'

_publ_section_title
;
 Bis(acetylacetonato)ruthenium(II) complexes containing
 alkynyldiphenylphosphines. Formation and redox behaviour of
 [Ru(acac)2(Ph2PC triple bond CR)2] (R=H, Me, Ph) complexes and the
 binuclear complex cis-[{Ru(acac)2}2(micro-Ph2PC triple bond CPPh2)}2].
;
_journal_issue 17
_journal_name_full 'Dalton transactions (Cambridge, England : 2003)'
_journal_page_first 1677
_journal_page_last 1686
_journal_paper_doi 10.1039/b618365d
_journal_year 2007
_chemical_formula_moiety ' C40 H40 O4 P2 Ru +, P F6 - , 2(C H2 Cl2) '
_chemical_formula_sum 'C42 H44 Cl4 F6 O4 P3 Ru'
_chemical_formula_weight 1062.60
_space_group_IT_number 2
_symmetry_cell_setting triclinic
_symmetry_Int_Tables_number 2
_symmetry_space_group_name_Hall '-P 1'
_symmetry_space_group_name_H-M 'P -1'
_audit_creation_date 1998-07-01
_audit_creation_method 'by teXsan v1.8'
_audit_update_record
;
?
;
_cell_angle_alpha 104.946(6)
_cell_angle_beta 93.248(7)
_cell_angle_gamma 97.520(7)
_cell_formula_units_Z 1
_cell_length_a 9.7900(9)
_cell_length_b 11.1192(8)
_cell_length_c 11.1518(9)
_cell_measurement_reflns_used 24
_cell_measurement_temperature 193.2
_cell_measurement_theta_max 53.5
_cell_measurement_theta_min 45.8
_cell_volume 1157.60(17)
_computing_cell_refinement 'MSC/AFC Diffractometer Control'
_computing_data_collection 'MSC/AFC Diffractometer Control'
_computing_data_reduction 'teXsan (MSC, 1992-1997)'
_computing_publication_material 'teXsan (MSC, 1992-1997)'
_computing_structure_refinement 'teXsan (MSC, 1992-1997)'
_computing_structure_solution
;
SIR92 (Altomare, et. al. 1993)
;
_diffrn_ambient_temperature 193.2
_diffrn_measured_fraction_theta_full 1.0
_diffrn_measured_fraction_theta_max 1.0
_diffrn_measurement_device_type 'Rigaku AFC6R'
_diffrn_measurement_method \w-2\q
_diffrn_orient_matrix_UB_11 -0.03213
_diffrn_orient_matrix_UB_12 -0.01786
_diffrn_orient_matrix_UB_13 -0.09044
_diffrn_orient_matrix_UB_21 0.05452
_diffrn_orient_matrix_UB_22 0.08163
_diffrn_orient_matrix_UB_23 -0.00289
_diffrn_orient_matrix_UB_31 0.08189
_diffrn_orient_matrix_UB_32 -0.04341
_diffrn_orient_matrix_UB_33 -0.02244
_diffrn_radiation_detector 'scintillation counter'
_diffrn_radiation_monochromator graphite
_diffrn_radiation_source 'Rigaku rotating anode'
_diffrn_radiation_type 'Cu K\a'
_diffrn_radiation_wavelength 1.5418
_diffrn_reflns_av_R_equivalents 0.03076
_diffrn_reflns_av_sigmaI/netI 0.080
_diffrn_reflns_limit_h_max 10
_diffrn_reflns_limit_h_min 0
_diffrn_reflns_limit_k_max 12
_diffrn_reflns_limit_k_min -12
_diffrn_reflns_limit_l_max 12
_diffrn_reflns_limit_l_min -12
_diffrn_reflns_number 3678
_diffrn_reflns_reduction_process 'Lp corrections applied'
_diffrn_reflns_theta_full 60
_diffrn_reflns_theta_max 60.03
_diffrn_reflns_theta_min 4.12
_diffrn_standards_decay_% -2.62
_diffrn_standards_interval_count 150
_diffrn_standards_number 3
_exptl_absorpt_coefficient_mu 6.407
_exptl_absorpt_correction_T_max 0.747
_exptl_absorpt_correction_T_min 0.518
_exptl_absorpt_correction_type analytical
_exptl_absorpt_process_details
;
analytical (de Meulenaer & Tompa, 1965)
;
_exptl_crystal_colour green
_exptl_crystal_density_diffrn 1.524
_exptl_crystal_density_meas ?
_exptl_crystal_description rhomboid
_exptl_crystal_F_000 539.00
_exptl_crystal_size_max 0.08
_exptl_crystal_size_mid 0.07
_exptl_crystal_size_min 0.07
_refine_diff_density_max 0.55
_refine_diff_density_min -0.46
_refine_ls_extinction_method none
_refine_ls_goodness_of_fit_all 1.306
_refine_ls_goodness_of_fit_ref 1.362
_refine_ls_hydrogen_treatment refxyz
_refine_ls_matrix_type full
_refine_ls_number_constraints 0
_refine_ls_number_parameters 340
_refine_ls_number_reflns 2737
_refine_ls_number_restraints 9
_refine_ls_R_factor_all 0.0573
_refine_ls_R_factor_gt 0.0360
_refine_ls_shift/su_max 0.0943
_refine_ls_shift/su_mean 0.0030
_refine_ls_structure_factor_coef F
_refine_ls_weighting_details 'w = 1/[\s^2^(Fo) + 0.00010|Fo|^2^]'
_refine_ls_weighting_scheme sigma
_refine_ls_wR_factor_all 0.0452
_refine_ls_wR_factor_gt 0.0414
_refine_ls_wR_factor_ref 0.0414
_reflns_number_gt 2737
_reflns_number_total 3443
_reflns_threshold_expression I>2.00\s(I)
_cod_data_source_file b618365d.txt
_cod_data_source_block mat13
_cod_original_cell_volume 1157.6(2)
_cod_original_sg_symbol_H-M 'P -1 '
_cod_original_formula_sum 'C42 H44 Cl4 F6 O4 P3 Ru '
_cod_database_code 7005242

loop_
_symmetry_equiv_pos_as_xyz
' +x, +y, +z'
' -x, -y, -z'

loop_
_atom_site_label
_atom_site_fract_x
_atom_site_fract_y
_atom_site_fract_z
_atom_site_U_iso_or_equiv
_atom_site_occupancy
_atom_site_refinement_flags
_atom_site_adp_type
_atom_site_calc_flag
_atom_site_calc_attached_atom
Ru(1) 0.5000 0.5000 0.5000 0.0207(1) 1.0 S Uani d ?
Cl(1) 0.6085(1) 1.0079(1) 0.6774(1) 0.0721(5) 1.000 . Uani d ?
Cl(2) 0.8924(1) 1.0188(1) 0.6155(1) 0.0619(4) 1.000 . Uani d ?
P(1) 0.5264(1) 0.49321(8) 0.71272(8) 0.0244(3) 1.000 . Uani d ?
P(2) 1.0000 1.0000 1.0000 0.0404(5) 1.0 S Uani d ?
F(1) 0.9643(3) 1.1074(2) 0.9376(2) 0.0568(9) 1.000 . Uani d ?
F(2) 1.0318(3) 0.9183(2) 0.8671(2) 0.0609(9) 1.000 . Uani d ?
F(3) 0.8422(3) 0.9346(3) 0.9713(3) 0.0634(9) 1.000 . Uani d ?
O(1) 0.6859(3) 0.6087(2) 0.5248(2) 0.0258(7) 1.000 . Uani d ?
O(2) 0.5902(3) 0.3450(2) 0.4522(2) 0.0263(7) 1.000 . Uani d ?
C(1) 0.9070(5) 0.6757(4) 0.4733(5) 0.039(1) 1.000 . Uani d ?
C(2) 0.7898(4) 0.5724(3) 0.4686(3) 0.0260(9) 1.000 . Uani d ?
C(3) 0.8013(4) 0.4484(4) 0.4074(4) 0.030(1) 1.000 . Uani d ?
C(4) 0.7075(4) 0.3415(4) 0.4071(4) 0.029(1) 1.000 . Uani d ?
C(5) 0.7436(5) 0.2129(4) 0.3574(5) 0.041(1) 1.000 . Uani d ?
C(6) 0.4848(4) 0.6254(4) 0.8207(4) 0.032(1) 1.000 . Uani d ?
C(7) 0.4545(5) 0.7138(4) 0.8932(4) 0.045(1) 1.000 D Uani d ?
C(8) 0.4158(7) 0.8210(5) 0.9824(5) 0.093(2) 1.000 D Uani d ?
C(9) 0.7044(4) 0.4873(3) 0.7668(3) 0.0271(9) 1.000 . Uani d ?
C(10) 0.7994(4) 0.5981(4) 0.8024(4) 0.033(1) 1.000 . Uani d ?
C(11) 0.9350(5) 0.5957(4) 0.8392(4) 0.043(1) 1.000 . Uani d ?
C(12) 0.9786(5) 0.4834(5) 0.8417(4) 0.044(1) 1.000 . Uani d ?
C(13) 0.8867(5) 0.3732(5) 0.8057(5) 0.046(1) 1.000 . Uani d ?
C(14) 0.7503(5) 0.3746(4) 0.7675(4) 0.038(1) 1.000 . Uani d ?
C(15) 0.4205(4) 0.3599(3) 0.7439(3) 0.0264(9) 1.000 . Uani d ?
C(16) 0.4100(4) 0.2428(4) 0.6570(4) 0.031(1) 1.000 . Uani d ?
C(17) 0.3267(4) 0.1396(4) 0.6749(4) 0.035(1) 1.000 . Uani d ?
C(18) 0.2550(5) 0.1519(4) 0.7782(4) 0.040(1) 1.000 . Uani d ?
C(19) 0.2655(5) 0.2664(5) 0.8646(4) 0.045(1) 1.000 . Uani d ?
C(20) 0.3465(4) 0.3711(4) 0.8491(4) 0.036(1) 1.000 . Uani d ?
C(21) 0.7598(6) 0.9389(5) 0.6786(5) 0.053(1) 1.000 . Uani d ?
H(1) 0.873(4) 0.729(4) 0.424(4) 0.047 1.000 . Uiso d ?
H(2) 0.988(5) 0.639(4) 0.442(4) 0.047 1.000 . Uiso d ?
H(3) 0.931(5) 0.720(4) 0.557(4) 0.047 1.000 . Uiso d ?
H(4) 0.881(4) 0.432(4) 0.371(4) 0.037 1.000 . Uiso d ?
H(5) 0.665(5) 0.154(4) 0.311(4) 0.050 1.000 . Uiso d ?
H(6) 0.770(5) 0.190(4) 0.425(4) 0.050 1.000 . Uiso d ?
H(7) 0.805(5) 0.208(4) 0.290(4) 0.050 1.000 . Uiso d ?
H(8) 0.474(3) 0.840(3) 1.057(2) 0.110 1.000 D Uiso d ?
H(9) 0.425(4) 0.891(1) 0.949(2) 0.110 1.000 D Uiso d ?
H(10) 0.323(2) 0.802(2) 0.999(3) 0.110 1.000 D Uiso d ?
H(11) 0.764(4) 0.671(4) 0.804(4) 0.040 1.000 . Uiso d ?
H(12) 1.000(5) 0.672(4) 0.867(4) 0.051 1.000 . Uiso d ?
H(13) 1.063(5) 0.482(4) 0.865(4) 0.054 1.000 . Uiso d ?
H(14) 0.909(5) 0.291(4) 0.795(4) 0.055 1.000 . Uiso d ?
H(15) 0.686(4) 0.298(4) 0.738(4) 0.046 1.000 . Uiso d ?
H(16) 0.443(4) 0.234(4) 0.581(4) 0.036 1.000 . Uiso d ?
H(17) 0.321(4) 0.060(4) 0.620(4) 0.041 1.000 . Uiso d ?
H(18) 0.203(4) 0.088(4) 0.792(4) 0.047 1.000 . Uiso d ?
H(19) 0.220(5) 0.273(4) 0.928(4) 0.055 1.000 . Uiso d ?
H(20) 0.358(4) 0.445(4) 0.911(4) 0.043 1.000 . Uiso d ?
H(21) 0.734(5) 0.860(5) 0.624(4) 0.062 1.000 . Uiso d ?
H(22) 0.786(5) 0.946(4) 0.767(4) 0.062 1.000 . Uiso d ?

loop_
_atom_site_aniso_label
_atom_site_aniso_U_11
_atom_site_aniso_U_22
_atom_site_aniso_U_33
_atom_site_aniso_U_12
_atom_site_aniso_U_13
_atom_site_aniso_U_23
Ru(1) 0.0211(2) 0.0194(2) 0.0224(2) 0.0014(2) 0.0059(2) 0.0067(2)
Cl(1) 0.0506(8) 0.0595(8) 0.098(1) 0.0152(7) 0.0111(8) 0.0013(8)
Cl(2) 0.0534(8) 0.0687(9) 0.0562(8) -0.0056(6) 0.0064(6) 0.0109(6)
P(1) 0.0276(6) 0.0235(5) 0.0225(5) 0.0024(4) 0.0060(4) 0.0066(4)
P(2) 0.051(1) 0.0361(9) 0.0348(9) -0.0026(7) 0.0124(7) 0.0133(7)
F(1) 0.080(2) 0.046(2) 0.053(2) 0.009(1) 0.013(1) 0.027(1)
F(2) 0.088(2) 0.052(2) 0.042(1) 0.006(2) 0.025(1) 0.009(1)
F(3) 0.052(2) 0.076(2) 0.061(2) -0.015(1) 0.008(1) 0.029(2)
O(1) 0.024(1) 0.024(1) 0.029(1) 0.0003(9) 0.009(1) 0.007(1)
O(2) 0.027(1) 0.022(1) 0.031(1) 0.005(1) 0.010(1) 0.008(1)
C(1) 0.024(2) 0.033(2) 0.060(3) -0.002(2) 0.008(2) 0.017(2)
C(2) 0.024(2) 0.028(2) 0.027(2) 0.001(1) 0.006(1) 0.010(1)
C(3) 0.024(2) 0.032(2) 0.039(2) 0.009(1) 0.014(2) 0.013(2)
C(4) 0.025(2) 0.031(2) 0.032(2) 0.008(1) 0.004(2) 0.007(2)
C(5) 0.041(3) 0.033(2) 0.051(3) 0.012(2) 0.016(2) 0.008(2)
C(6) 0.037(2) 0.029(2) 0.028(2) 0.003(2) 0.005(2) 0.007(1)
C(7) 0.057(3) 0.040(2) 0.036(3) 0.013(2) 0.004(2) 0.004(2)
C(8) 0.148(7) 0.060(4) 0.064(4) 0.049(4) 0.030(4) -0.019(3)
C(9) 0.028(2) 0.032(2) 0.021(2) 0.002(1) 0.006(2) 0.006(2)
C(10) 0.035(2) 0.029(2) 0.033(2) 0.002(2) 0.005(2) 0.006(2)
C(11) 0.031(2) 0.047(2) 0.043(3) -0.004(2) 0.006(2) 0.002(2)
C(12) 0.030(2) 0.057(2) 0.043(3) 0.012(2) 0.003(2) 0.008(2)
C(13) 0.039(2) 0.046(2) 0.057(3) 0.015(2) 0.006(2) 0.015(2)
C(14) 0.038(2) 0.033(2) 0.044(3) 0.004(2) 0.003(2) 0.013(2)
C(15) 0.026(2) 0.029(2) 0.025(2) 0.000(1) 0.005(1) 0.012(1)
C(16) 0.035(2) 0.030(2) 0.028(2) 0.004(2) 0.008(2) 0.010(1)
C(17) 0.035(2) 0.029(2) 0.040(2) 0.000(2) 0.002(2) 0.012(2)
C(18) 0.037(3) 0.044(2) 0.048(2) -0.002(2) 0.012(2) 0.029(2)
C(19) 0.040(3) 0.056(2) 0.043(3) 0.001(2) 0.018(2) 0.021(2)
C(20) 0.036(3) 0.045(2) 0.028(2) 0.006(2) 0.013(2) 0.009(2)
C(21) 0.049(2) 0.055(3) 0.052(3) 0.008(2) 0.007(2) 0.011(2)

loop_
_atom_type_symbol
_atom_type_oxidation_number
_atom_type_number_in_cell
_atom_type_scat_dispersion_real
_atom_type_scat_dispersion_imag
_atom_type_scat_source
C 0 42 0.017 0.009
;International Tables for Crystallography
(1992, Vol. C, Tables 4.2.6.8 and 6.1.1.1)
;
H 0 44 0.000 0.000
;International Tables for Crystallography
(1992, Vol. C, Table 6.1.1.2)
;
Cl 0 4 0.348 0.702
;International Tables for Crystallography
(1992, Vol. C, Tables 4.2.6.8 and 6.1.1.1)
;
F 0 6 0.069 0.053
;International Tables for Crystallography
(1992, Vol. C, Tables 4.2.6.8 and 6.1.1.1)
;
O 0 4 0.047 0.032
;International Tables for Crystallography
(1992, Vol. C, Tables 4.2.6.8 and 6.1.1.1)
;
P 0 3 0.283 0.434
;International Tables for Crystallography
(1992, Vol. C, Tables 4.2.6.8 and 6.1.1.1)
;
Ru 0 1 -0.105 3.296
;International Tables for Crystallography
(1992, Vol. C, Tables 4.2.6.8 and 6.1.1.1)
;

loop_
_geom_angle_atom_site_label_1
_geom_angle_atom_site_label_2
_geom_angle_atom_site_label_3
_geom_angle
_geom_angle_site_symmetry_1
_geom_angle_site_symmetry_2
_geom_angle_site_symmetry_3
_geom_angle_publ_flag
P(1) Ru(1) P(1) 180.00 . . 2_666 yes
P(1) Ru(1) O(1) 89.64(8) . . . yes
P(1) Ru(1) O(1) 90.36(8) . . 2_666 yes
P(1) Ru(1) O(2) 88.88(9) . . . yes
P(1) Ru(1) O(2) 91.12(9) . . 2_666 yes
P(1) Ru(1) O(1) 90.36(8) 2_666 . . yes
P(1) Ru(1) O(1) 89.64(8) 2_666 . 2_666 yes
P(1) Ru(1) O(2) 91.12(9) 2_666 . . yes
P(1) Ru(1) O(2) 88.88(9) 2_666 . 2_666 yes
O(1) Ru(1) O(1) 180.00 . . 2_666 yes
O(1) Ru(1) O(2) 90.3(1) . . . yes
O(1) Ru(1) O(2) 89.7(1) . . 2_666 yes
O(1) Ru(1) O(2) 89.7(1) 2_666 . . yes
O(1) Ru(1) O(2) 90.3(1) 2_666 . 2_666 yes
O(2) Ru(1) O(2) 180.00 . . 2_666 yes
Ru(1) P(1) C(6) 114.6(2) . . . yes
Ru(1) P(1) C(9) 113.1(1) . . . yes
Ru(1) P(1) C(15) 113.8(1) . . . yes
C(6) P(1) C(9) 103.2(2) . . . yes
C(6) P(1) C(15) 104.7(2) . . . yes
C(9) P(1) C(15) 106.4(2) . . . yes
F(1) P(2) F(1) 180.00 . . 2_777 yes
F(1) P(2) F(2) 89.4(2) . . . yes
F(1) P(2) F(2) 90.6(2) . . 2_777 yes
F(1) P(2) F(3) 89.9(2) . . . yes
F(1) P(2) F(3) 90.1(2) . . 2_777 yes
F(1) P(2) F(2) 90.6(2) 2_777 . . yes
F(1) P(2) F(2) 89.4(2) 2_777 . 2_777 yes
F(1) P(2) F(3) 90.1(2) 2_777 . . yes
F(1) P(2) F(3) 89.9(2) 2_777 . 2_777 yes
F(2) P(2) F(2) 180.0000(1) . . 2_777 yes
F(2) P(2) F(3) 89.5(2) . . . yes
F(2) P(2) F(3) 90.5(2) . . 2_777 yes
F(2) P(2) F(3) 90.5(2) 2_777 . . yes
F(2) P(2) F(3) 89.5(2) 2_777 . 2_777 yes
F(3) P(2) F(3) 180.00 . . 2_777 yes
Ru(1) O(1) C(2) 122.9(3) . . . yes
Ru(1) O(2) C(4) 124.2(3) . . . yes
C(2) C(1) H(1) 107(3) . . . no
C(2) C(1) H(2) 110(3) . . . no
C(2) C(1) H(3) 108(3) . . . no
H(1) C(1) H(2) 113(4) . . . no
H(1) C(1) H(3) 112(4) . . . no
H(2) C(1) H(3) 108(4) . . . no
O(1) C(2) C(1) 114.8(4) . . . yes
O(1) C(2) C(3) 125.5(4) . . . yes
C(1) C(2) C(3) 119.6(4) . . . yes
C(2) C(3) C(4) 125.8(4) . . . yes
C(2) C(3) H(4) 119(3) . . . no
C(4) C(3) H(4) 115(3) . . . no
O(2) C(4) C(3) 124.3(4) . . . yes
O(2) C(4) C(5) 115.2(4) . . . yes
C(3) C(4) C(5) 120.4(4) . . . yes
C(4) C(5) H(5) 112(3) . . . no
C(4) C(5) H(6) 104(3) . . . no
C(4) C(5) H(7) 113(3) . . . no
H(5) C(5) H(6) 110(5) . . . no
H(5) C(5) H(7) 99(4) . . . no
H(6) C(5) H(7) 119(5) . . . no
P(1) C(6) C(7) 178.9(5) . . . yes
C(6) C(7) C(8) 179.3(6) . . . yes
C(7) C(8) H(8) 109.5(9) . . . no
C(7) C(8) H(9) 109.4(9) . . . no
C(7) C(8) H(10) 109.6(9) . . . no
H(8) C(8) H(9) 109(1) . . . no
H(8) C(8) H(10) 109(1) . . . no
H(9) C(8) H(10) 109(1) . . . no
P(1) C(9) C(10) 119.4(4) . . . yes
P(1) C(9) C(14) 121.9(4) . . . yes
C(10) C(9) C(14) 118.6(4) . . . yes
C(9) C(10) C(11) 120.6(5) . . . yes
C(9) C(10) H(11) 116(3) . . . no
C(11) C(10) H(11) 123(3) . . . no
C(10) C(11) C(12) 120.2(5) . . . yes
C(10) C(11) H(12) 121(3) . . . no
C(12) C(11) H(12) 119(3) . . . no
C(11) C(12) C(13) 120.0(5) . . . yes
C(11) C(12) H(13) 120(4) . . . no
C(13) C(12) H(13) 120(4) . . . no
C(12) C(13) C(14) 120.3(5) . . . yes
C(12) C(13) H(14) 126(3) . . . no
C(14) C(13) H(14) 114(3) . . . no
C(9) C(14) C(13) 120.4(5) . . . yes
C(9) C(14) H(15) 119(3) . . . no
C(13) C(14) H(15) 121(3) . . . no
P(1) C(15) C(16) 118.1(3) . . . yes
P(1) C(15) C(20) 122.6(4) . . . yes
C(16) C(15) C(20) 119.3(4) . . . yes
C(15) C(16) C(17) 120.0(4) . . . yes
C(15) C(16) H(16) 122(3) . . . no
C(17) C(16) H(16) 117(3) . . . no
C(16) C(17) C(18) 120.1(5) . . . yes
C(16) C(17) H(17) 122(3) . . . no
C(18) C(17) H(17) 118(3) . . . no
C(17) C(18) C(19) 120.2(5) . . . yes
C(17) C(18) H(18) 122(3) . . . no
C(19) C(18) H(18) 118(3) . . . no
C(18) C(19) C(20) 121.1(5) . . . yes
C(18) C(19) H(19) 119(4) . . . no
C(20) C(19) H(19) 119(4) . . . no
C(15) C(20) C(19) 119.2(5) . . . yes
C(15) C(20) H(20) 121(3) . . . no
C(19) C(20) H(20) 120(3) . . . no
Cl(1) C(21) Cl(2) 110.9(3) . . . yes
Cl(1) C(21) H(21) 103(4) . . . no
Cl(1) C(21) H(22) 105(3) . . . no
Cl(2) C(21) H(21) 107(4) . . . no
Cl(2) C(21) H(22) 111(3) . . . no
H(21) C(21) H(22) 119(5) . . . no

loop_
_geom_bond_atom_site_label_1
_geom_bond_atom_site_label_2
_geom_bond_distance
_geom_bond_site_symmetry_1
_geom_bond_site_symmetry_2
_geom_bond_publ_flag
Ru(1) P(1) 2.393(1) . . yes
Ru(1) P(1) 2.393(1) . 2_666 yes
Ru(1) O(1) 2.011(3) . . yes
Ru(1) O(1) 2.011(3) . 2_666 yes
Ru(1) O(2) 2.003(3) . . yes
Ru(1) O(2) 2.003(3) . 2_666 yes
Cl(1) C(21) 1.756(6) . . yes
Cl(2) C(21) 1.760(6) . . yes
P(1) C(6) 1.753(5) . . yes
P(1) C(9) 1.826(4) . . yes
P(1) C(15) 1.816(4) . . yes
P(2) F(1) 1.595(3) . . yes
P(2) F(1) 1.595(3) . 2_777 yes
P(2) F(2) 1.597(3) . . yes
P(2) F(2) 1.597(3) . 2_777 yes
P(2) F(3) 1.597(3) . . yes
P(2) F(3) 1.597(3) . 2_777 yes
O(1) C(2) 1.280(5) . . yes
O(2) C(4) 1.281(5) . . yes
C(1) C(2) 1.503(6) . . yes
C(1) H(1) 0.98(5) . . no
C(1) H(2) 0.98(5) . . no
C(1) H(3) 0.93(5) . . no
C(2) C(3) 1.394(6) . . yes
C(3) C(4) 1.403(6) . . yes
C(3) H(4) 0.92(5) . . no
C(4) C(5) 1.490(6) . . yes
C(5) H(5) 0.97(5) . . no
C(5) H(6) 0.89(5) . . no
C(5) H(7) 0.98(5) . . no
C(6) C(7) 1.185(6) . . yes
C(7) C(8) 1.451(7) . . yes
C(8) H(8) 0.945(7) . . no
C(8) H(9) 0.945(7) . . no
C(8) H(10) 0.942(7) . . no
C(9) C(10) 1.395(6) . . yes
C(9) C(14) 1.388(6) . . yes
C(10) C(11) 1.372(7) . . yes
C(10) H(11) 0.92(5) . . no
C(11) C(12) 1.378(8) . . yes
C(11) H(12) 0.96(5) . . no
C(12) C(13) 1.374(8) . . yes
C(12) H(13) 0.86(5) . . no
C(13) C(14) 1.381(7) . . yes
C(13) H(14) 0.95(5) . . no
C(14) H(15) 0.96(5) . . no
C(15) C(16) 1.395(6) . . yes
C(15) C(20) 1.400(6) . . yes
C(16) C(17) 1.383(6) . . yes
C(16) H(16) 0.91(5) . . no
C(17) C(18) 1.369(7) . . yes
C(17) H(17) 0.93(5) . . no
C(18) C(19) 1.371(8) . . yes
C(18) H(18) 0.87(5) . . no
C(19) C(20) 1.376(7) . . yes
C(19) H(19) 0.85(5) . . no
C(20) H(20) 0.91(5) . . no
C(21) H(21) 0.92(5) . . no
C(21) H(22) 0.98(5) . . no

loop_
_geom_contact_atom_site_label_1
_geom_contact_atom_site_label_2
_geom_contact_distance
_geom_contact_site_symmetry_1
_geom_contact_site_symmetry_2
_geom_contact_publ_flag
Cl(1) C(17) 3.291(5) . 1_565 no
Cl(1) C(16) 3.498(5) . 1_565 no
Cl(2) Cl(2) 3.396(3) . 2_776 no
Cl(2) F(1) 3.474(4) . . no
Cl(2) F(2) 3.545(4) . . no
F(1) C(21) 3.381(7) . . no
F(1) C(19) 3.483(6) . 1_665 no
F(1) C(18) 3.487(6) . 1_665 no
F(1) C(11) 3.563(6) . 2_777 no
F(2) C(21) 3.366(7) . . no
F(2) C(11) 3.516(6) . . no
F(2) C(18) 3.548(6) . 1_665 no
F(2) C(5) 3.580(6) . 2_766 no
F(3) C(18) 3.328(6) . 2_667 no
F(3) C(21) 3.332(7) . . no
F(3) C(19) 3.341(6) . 2_667 no
O(1) C(21) 3.586(7) . . no
C(12) C(12) 3.45(1) . 2_767 no

loop_
_geom_torsion_atom_site_label_1
_geom_torsion_atom_site_label_2
_geom_torsion_atom_site_label_3
_geom_torsion_atom_site_label_4
_geom_torsion_site_symmetry_1
_geom_torsion_site_symmetry_2
_geom_torsion_site_symmetry_3
_geom_torsion_site_symmetry_4
_geom_torsion
_geom_torsion_publ_flag
Ru(1) P(1) C(9) C(10) . . . . 80.1(4) no
Ru(1) P(1) C(9) C(14) . . . . -96.6(4) no
Ru(1) P(1) C(15) C(16) . . . . 41.6(4) no
Ru(1) P(1) C(15) C(20) . . . . -136.5(4) no
Ru(1) P(1) C(9) C(10) . 2_666 2_666 2_666 -80.1(4) no
Ru(1) P(1) C(9) C(14) . 2_666 2_666 2_666 96.6(4) no
Ru(1) P(1) C(15) C(16) . 2_666 2_666 2_666 -41.6(4) no
Ru(1) P(1) C(15) C(20) . 2_666 2_666 2_666 136.5(4) no
Ru(1) O(1) C(2) C(1) . . . . 165.2(3) no
Ru(1) O(1) C(2) C(3) . . . . -15.7(6) no
Ru(1) O(1) C(2) C(1) . 2_666 2_666 2_666 -165.2(3) no
Ru(1) O(1) C(2) C(3) . 2_666 2_666 2_666 15.7(6) no
Ru(1) O(2) C(4) C(3) . . . . 13.1(6) no
Ru(1) O(2) C(4) C(5) . . . . -169.7(3) no
Ru(1) O(2) C(4) C(3) . 2_666 2_666 2_666 -13.1(6) no
Ru(1) O(2) C(4) C(5) . 2_666 2_666 2_666 169.7(3) no
P(1) Ru(1) O(1) C(2) . . . . 114.7(3) no
P(1) Ru(1) O(1) C(2) . . 2_666 2_666 65.3(3) no
P(1) Ru(1) O(2) C(4) . . . . -114.4(3) no
P(1) Ru(1) O(2) C(4) . . 2_666 2_666 -65.6(3) no
P(1) C(9) C(10) C(11) . . . . -177.7(4) no
P(1) C(9) C(14) C(13) . . . . 178.2(4) no
P(1) C(15) C(16) C(17) . . . . -177.8(4) no
P(1) C(15) C(20) C(19) . . . . 178.3(4) no
O(1) Ru(1) P(1) C(6) . . . . 81.5(2) no
O(1) Ru(1) P(1) C(9) . . . . -36.5(2) no
O(1) Ru(1) P(1) C(15) . . . . -158.0(2) no
O(1) Ru(1) P(1) C(6) . . 2_666 2_666 98.5(2) no
O(1) Ru(1) P(1) C(9) . . 2_666 2_666 -143.5(2) no
O(1) Ru(1) P(1) C(15) . . 2_666 2_666 -22.0(2) no
O(1) Ru(1) O(2) C(4) . . . . -24.8(3) no
O(1) Ru(1) O(2) C(4) . . 2_666 2_666 -155.2(3) no
O(1) C(2) C(3) C(4) . . . . -6.5(8) no
O(2) Ru(1) P(1) C(6) . . . . 171.8(2) no
O(2) Ru(1) P(1) C(9) . . . . 53.9(2) no
O(2) Ru(1) P(1) C(15) . . . . -67.7(2) no
O(2) Ru(1) P(1) C(6) . . 2_666 2_666 8.2(2) no
O(2) Ru(1) P(1) C(9) . . 2_666 2_666 126.1(2) no
O(2) Ru(1) P(1) C(15) . . 2_666 2_666 -112.3(2) no
O(2) Ru(1) O(1) C(2) . . . . 25.8(3) no
O(2) Ru(1) O(1) C(2) . . 2_666 2_666 154.2(3) no
O(2) C(4) C(3) C(2) . . . . 8.1(8) no
C(1) C(2) C(3) C(4) . . . . 172.6(5) no
C(2) C(3) C(4) C(5) . . . . -169.1(5) no
C(6) P(1) C(9) C(10) . . . . -44.3(4) no
C(6) P(1) C(9) C(14) . . . . 139.0(4) no
C(6) P(1) C(15) C(16) . . . . 167.6(4) no
C(6) P(1) C(15) C(20) . . . . -10.5(4) no
C(9) P(1) C(15) C(16) . . . . -83.6(4) no
C(9) P(1) C(15) C(20) . . . . 98.4(4) no
C(9) C(10) C(11) C(12) . . . . -0.2(8) no
C(9) C(14) C(13) C(12) . . . . -0.9(9) no
C(10) C(9) P(1) C(15) . . . . -154.3(4) no
C(10) C(9) C(14) C(13) . . . . 1.5(8) no
C(10) C(11) C(12) C(13) . . . . 0.9(9) no
C(11) C(10) C(9) C(14) . . . . -0.9(7) no
C(11) C(12) C(13) C(14) . . . . -0.3(9) no
C(14) C(9) P(1) C(15) . . . . 29.1(4) no
C(15) C(16) C(17) C(18) . . . . -0.4(8) no
C(15) C(20) C(19) C(18) . . . . -0.7(8) no
C(16) C(15) C(20) C(19) . . . . 0.2(7) no
C(16) C(17) C(18) C(19) . . . . -0.1(8) no
C(17) C(16) C(15) C(20) . . . . 0.3(7) no
C(17) C(18) C(19) C(20) . . . . 0.7(9) no
